data_4332386
loop_
_publ_author_name
'Yoon, Sungho'
'Lippard, Stephen J.'

_publ_section_title
;
 Mechanistic Studies of the OxidativeN-Dealkylation of a Substrate
 Tethered to Carboxylate-Bridged Diiron(II) Complexes,
 [Fe2(\m-O2CArTol)2(O2CArTol)2(N,N-Bn2en)2]
;
_journal_issue 14
_journal_name_full 'Inorganic Chemistry'
_journal_page_first 5438
_journal_page_last 5446
_journal_paper_doi 10.1021/ic060307k
_journal_volume 45
_journal_year 2006
_chemical_formula_moiety C116H106Cl2Fe2N4O8,2(CH2Cl2)
_chemical_formula_sum 'C118 H110 Cl6 Fe2 N4 O8'
_chemical_formula_weight 2036.50
_chemical_name_systematic
; 
 ? 
;
_space_group_IT_number 2
_symmetry_cell_setting triclinic
_symmetry_space_group_name_Hall '-P 1'
_symmetry_space_group_name_H-M 'P -1'
_atom_sites_solution_hydrogens geom
_atom_sites_solution_primary direct
_atom_sites_solution_secondary difmap
_audit_creation_method SHELXL-97
_cell_angle_alpha 68.32(3)
_cell_angle_beta 66.26(3)
_cell_angle_gamma 79.14(3)
_cell_formula_units_Z 1
_cell_length_a 13.341(3)
_cell_length_b 14.160(3)
_cell_length_c 16.147(3)
_cell_measurement_temperature 203(2)
_cell_volume 2591.9(12)
_computing_cell_refinement 'Bruker XSCANS'
_computing_data_collection 'Bruker XSCANS'
_computing_data_reduction 'Bruker SHELXTL'
_computing_molecular_graphics 'Bruker SHELXTL'
_computing_publication_material 'Bruker SHELXTL'
_computing_structure_refinement 'SHELXL-97 (Sheldrick, 1997)'
_computing_structure_solution 'SHELXS-97 (Sheldrick, 1990)'
_diffrn_ambient_temperature 203(2)
_diffrn_measured_fraction_theta_full 0.988
_diffrn_measured_fraction_theta_max 0.988
_diffrn_measurement_device_type 'Bruker P4'
_diffrn_measurement_method '\w scans'
_diffrn_radiation_monochromator graphite
_diffrn_radiation_source 'fine-focus sealed tube'
_diffrn_radiation_type MoK\a
_diffrn_radiation_wavelength 0.71073
_diffrn_reflns_av_R_equivalents 0.0336
_diffrn_reflns_av_sigmaI/netI 0.0878
_diffrn_reflns_limit_h_max 12
_diffrn_reflns_limit_h_min -16
_diffrn_reflns_limit_k_max 17
_diffrn_reflns_limit_k_min -15
_diffrn_reflns_limit_l_max 16
_diffrn_reflns_limit_l_min -19
_diffrn_reflns_number 14296
_diffrn_reflns_theta_full 25.50
_diffrn_reflns_theta_max 25.50
_diffrn_reflns_theta_min 1.55
_exptl_absorpt_coefficient_mu 0.494
_exptl_absorpt_correction_T_max 1
_exptl_absorpt_correction_T_min 0.882135
_exptl_absorpt_correction_type empirical
_exptl_absorpt_process_details Sadabs
_exptl_crystal_colour colorless
_exptl_crystal_density_diffrn 1.305
_exptl_crystal_density_method 'not measured'
_exptl_crystal_description block
_exptl_crystal_F_000 1064
_exptl_crystal_size_max 0.15
_exptl_crystal_size_mid 0.15
_exptl_crystal_size_min 0.10
_refine_diff_density_max 0.587
_refine_diff_density_min -0.529
_refine_diff_density_rms 0.056
_refine_ls_extinction_method none
_refine_ls_goodness_of_fit_ref 0.960
_refine_ls_hydrogen_treatment mixed
_refine_ls_matrix_type full
_refine_ls_number_parameters 638
_refine_ls_number_reflns 9536
_refine_ls_number_restraints 0
_refine_ls_restrained_S_all 0.960
_refine_ls_R_factor_all 0.1120
_refine_ls_R_factor_gt 0.0534
_refine_ls_shift/su_max 0.002
_refine_ls_shift/su_mean 0.000
_refine_ls_structure_factor_coef Fsqd
_refine_ls_weighting_details 'calc w=1/[\s^2^(Fo^2^)+(0.0689P)^2^+0.0000P] where P=(Fo^2^+2Fc^2^)/3'
_refine_ls_weighting_scheme calc
_refine_ls_wR_factor_gt 0.1132
_refine_ls_wR_factor_ref 0.1405
_reflns_number_gt 5610
_reflns_number_total 9536
_reflns_threshold_expression >2sigma(I)
_cod_data_source_file ic060307ksup6.cif
_cod_data_source_block sad
_cod_depositor_comments
;
The following automatic conversions were performed:

'_symmetry_cell_setting' value 'Triclinic' changed to 'triclinic'
according to /home/saulius/struct/CIF-dictionaries/cif_core.dic
dictionary named 'cif_core.dic' version 2.4.2 from
2011-04-26.

'_exptl_absorpt_correction_type' value 'Empirical'
changed to 'empirical' according to
/home/saulius/struct/CIF-dictionaries/cif_core.dic dictionary named
'cif_core.dic' version 2.4.2 from 2011-04-26.

Automatic conversion script
Id: cif_fix_values 1891 2012-01-12 08:04:46Z andrius 
;
_cod_original_cell_volume 2591.7(9)
_cod_original_sg_symbol_H-M P-1
_cod_database_code 4332386

loop_
_symmetry_equiv_pos_as_xyz
'x, y, z'
'-x, -y, -z'

loop_
_atom_site_label
_atom_site_type_symbol
_atom_site_fract_x
_atom_site_fract_y
_atom_site_fract_z
_atom_site_U_iso_or_equiv
_atom_site_adp_type
_atom_site_occupancy
_atom_site_symmetry_multiplicity
_atom_site_calc_flag
_atom_site_refinement_flags
C1 C 1.0282(4) -0.0036(3) 0.7353(2) 0.0452(10) Uani 1 1 d .
H1A H 0.9511 -0.0162 0.7719 0.054 Uiso 1 1 calc R
H1B H 1.0701 -0.0658 0.7552 0.054 Uiso 1 1 calc R
C2 C 1.0498(4) 0.0245(3) 0.6295(2) 0.0444(10) Uani 1 1 d .
H2A H 1.1274 0.0344 0.5931 0.053 Uiso 1 1 calc R
H2B H 1.0299 -0.0309 0.6183 0.053 Uiso 1 1 calc R
C3 C 1.0382(3) 0.1705(3) 0.4934(2) 0.0460(10) Uani 1 1 d .
H3A H 0.9893 0.2263 0.4733 0.055 Uiso 1 1 calc R
H3B H 1.0492 0.1239 0.4587 0.055 Uiso 1 1 calc R
C4 C 1.1464(3) 0.2113(3) 0.4686(2) 0.0418(10) Uani 1 1 d .
C5 C 1.2440(4) 0.1799(3) 0.4085(2) 0.0504(11) Uani 1 1 d .
H5 H 1.2431 0.1320 0.3820 0.061 Uiso 1 1 calc R
C6 C 1.3441(4) 0.2187(3) 0.3867(3) 0.0576(12) Uani 1 1 d .
H6 H 1.4088 0.1974 0.3456 0.069 Uiso 1 1 calc R
C7 C 1.3455(4) 0.2885(3) 0.4268(3) 0.0587(13) Uani 1 1 d .
C8 C 1.2490(4) 0.3206(3) 0.4871(3) 0.0625(13) Uani 1 1 d .
H8 H 1.2501 0.3686 0.5134 0.075 Uiso 1 1 calc R
C9 C 1.1518(4) 0.2818(3) 0.5082(3) 0.0521(11) Uani 1 1 d .
H9 H 1.0877 0.3030 0.5499 0.062 Uiso 1 1 calc R
C10 C 0.8730(4) 0.0966(3) 0.6214(3) 0.0554(12) Uani 1 1 d .
H10A H 0.8462 0.0499 0.6865 0.066 Uiso 1 1 calc R
H10B H 0.8711 0.0630 0.5795 0.066 Uiso 1 1 calc R
C11 C 0.7967(3) 0.1905(3) 0.6139(3) 0.0489(11) Uani 1 1 d .
C12 C 0.7228(4) 0.2073(4) 0.5687(3) 0.0609(13) Uani 1 1 d .
H12 H 0.7231 0.1624 0.5387 0.073 Uiso 1 1 calc R
C13 C 0.6484(4) 0.2904(4) 0.5678(3) 0.0678(14) Uani 1 1 d .
H13 H 0.5985 0.2999 0.5382 0.081 Uiso 1 1 calc R
C14 C 0.6479(4) 0.3581(4) 0.6099(3) 0.0663(14) Uani 1 1 d .
C15 C 0.7214(4) 0.3432(4) 0.6539(3) 0.0616(13) Uani 1 1 d .
H15 H 0.7214 0.3892 0.6827 0.074 Uiso 1 1 calc R
C16 C 0.7950(4) 0.2608(4) 0.6558(3) 0.0544(12) Uani 1 1 d .
H16 H 0.8445 0.2521 0.6856 0.065 Uiso 1 1 calc R
C101 C 0.7566(3) -0.1478(2) 1.0744(2) 0.0274(8) Uani 1 1 d .
C102 C 0.6738(3) -0.1463(3) 1.1622(2) 0.0317(8) Uani 1 1 d .
C103 C 0.5855(3) -0.2088(3) 1.1997(2) 0.0399(9) Uani 1 1 d .
H103 H 0.5294 -0.2084 1.2573 0.048 Uiso 1 1 calc R
C104 C 0.5800(3) -0.2709(3) 1.1531(3) 0.0429(10) Uani 1 1 d .
H104 H 0.5201 -0.3110 1.1786 0.051 Uiso 1 1 calc R
C105 C 0.6633(3) -0.2734(3) 1.0688(2) 0.0386(9) Uani 1 1 d .
H105 H 0.6595 -0.3162 1.0382 0.046 Uiso 1 1 calc R
C106 C 0.7533(3) -0.2129(2) 1.0282(2) 0.0303(8) Uani 1 1 d .
C107 C 0.8466(3) -0.2260(2) 0.9418(2) 0.0297(8) Uani 1 1 d .
C108 C 0.9536(3) -0.2422(2) 0.9385(2) 0.0311(8) Uani 1 1 d .
H108 H 0.9690 -0.2389 0.9886 0.037 Uiso 1 1 calc R
C109 C 1.0377(3) -0.2632(3) 0.8617(2) 0.0366(9) Uani 1 1 d .
H109 H 1.1089 -0.2741 0.8612 0.044 Uiso 1 1 calc R
C110 C 1.0178(3) -0.2682(3) 0.7855(2) 0.0359(9) Uani 1 1 d .
C111 C 0.9113(3) -0.2507(3) 0.7886(3) 0.0423(10) Uani 1 1 d .
H111 H 0.8962 -0.2528 0.7379 0.051 Uiso 1 1 calc R
C112 C 0.8268(3) -0.2302(3) 0.8650(2) 0.0382(9) Uani 1 1 d .
H112 H 0.7558 -0.2190 0.8653 0.046 Uiso 1 1 calc R
C113 C 1.1098(4) -0.2927(3) 0.7027(3) 0.0565(12) Uani 1 1 d .
H11A H 1.0850 -0.3379 0.6837 0.085 Uiso 1 1 calc R
H11B H 1.1707 -0.3248 0.7219 0.085 Uiso 1 1 calc R
H11C H 1.1323 -0.2311 0.6499 0.085 Uiso 1 1 calc R
C114 C 0.6738(3) -0.0806(3) 1.2161(2) 0.0326(8) Uani 1 1 d .
C115 C 0.6454(3) -0.1214(3) 1.3151(2) 0.0419(10) Uani 1 1 d .
H115 H 0.6295 -0.1897 1.3458 0.050 Uiso 1 1 calc R
C116 C 0.6403(3) -0.0626(3) 1.3684(3) 0.0485(11) Uani 1 1 d .
H116 H 0.6213 -0.0919 1.4343 0.058 Uiso 1 1 calc R
C117 C 0.6629(3) 0.0396(3) 1.3254(3) 0.0458(10) Uani 1 1 d .
C118 C 0.6924(3) 0.0800(3) 1.2274(3) 0.0426(9) Uani 1 1 d .
H118 H 0.7087 0.1483 1.1970 0.051 Uiso 1 1 calc R
C119 C 0.6983(3) 0.0216(3) 1.1737(2) 0.0349(9) Uani 1 1 d .
H119 H 0.7191 0.0511 1.1076 0.042 Uiso 1 1 calc R
C120 C 0.6552(4) 0.1051(4) 1.3849(3) 0.0656(13) Uani 1 1 d .
H12A H 0.6045 0.0768 1.4490 0.098 Uiso 1 1 calc R
H12B H 0.6302 0.1731 1.3568 0.098 Uiso 1 1 calc R
H12C H 0.7262 0.1066 1.3863 0.098 Uiso 1 1 calc R
C200 C 0.8412(3) 0.2637(3) 0.8888(2) 0.0334(8) Uani 1 1 d .
C201 C 0.7762(3) 0.3608(2) 0.8618(2) 0.0292(8) Uani 1 1 d .
C202 C 0.6617(3) 0.3624(3) 0.9013(2) 0.0338(9) Uani 1 1 d .
C203 C 0.6025(3) 0.4525(3) 0.8720(2) 0.0396(9) Uani 1 1 d .
H203 H 0.5263 0.4547 0.8979 0.047 Uiso 1 1 calc R
C204 C 0.6569(4) 0.5387(3) 0.8047(3) 0.0447(10) Uani 1 1 d .
H204 H 0.6171 0.5982 0.7848 0.054 Uiso 1 1 calc R
C205 C 0.7695(3) 0.5366(3) 0.7671(3) 0.0408(10) Uani 1 1 d .
H205 H 0.8047 0.5954 0.7223 0.049 Uiso 1 1 calc R
C206 C 0.8324(3) 0.4488(3) 0.7941(2) 0.0337(9) Uani 1 1 d .
C207 C 0.5988(3) 0.2718(3) 0.9736(2) 0.0329(8) Uani 1 1 d .
C208 C 0.6168(3) 0.1790(3) 0.9586(2) 0.0363(9) Uani 1 1 d .
H208 H 0.6715 0.1710 0.9031 0.044 Uiso 1 1 calc R
C209 C 0.5535(3) 0.0977(3) 1.0263(3) 0.0445(10) Uani 1 1 d .
H209 H 0.5660 0.0358 1.0150 0.053 Uiso 1 1 calc R
C210 C 0.4718(3) 0.1066(3) 1.1105(3) 0.0455(10) Uani 1 1 d .
C211 C 0.4563(3) 0.1992(3) 1.1250(3) 0.0443(10) Uani 1 1 d .
H211 H 0.4029 0.2071 1.1811 0.053 Uiso 1 1 calc R
C212 C 0.5185(3) 0.2801(3) 1.0580(2) 0.0397(9) Uani 1 1 d .
H212 H 0.5063 0.3417 1.0696 0.048 Uiso 1 1 calc R
C213 C 0.4012(4) 0.0182(4) 1.1837(4) 0.0792(16) Uani 1 1 d .
H21A H 0.4245 -0.0401 1.1625 0.119 Uiso 1 1 calc R
H21B H 0.3259 0.0365 1.1905 0.119 Uiso 1 1 calc R
H21C H 0.4085 0.0024 1.2442 0.119 Uiso 1 1 calc R
C214 C 0.9533(3) 0.4503(2) 0.7548(2) 0.0330(8) Uani 1 1 d .
C215 C 1.0117(3) 0.4923(3) 0.6572(2) 0.0407(9) Uani 1 1 d .
H215 H 0.9740 0.5189 0.6153 0.049 Uiso 1 1 calc R
C216 C 1.1237(3) 0.4952(3) 0.6217(3) 0.0440(10) Uani 1 1 d .
H216 H 1.1600 0.5250 0.5562 0.053 Uiso 1 1 calc R
C217 C 1.1848(3) 0.4549(3) 0.6804(3) 0.0421(10) Uani 1 1 d .
C218 C 1.1270(3) 0.4128(3) 0.7782(3) 0.0442(10) Uani 1 1 d .
H218 H 1.1648 0.3855 0.8199 0.053 Uiso 1 1 calc R
C219 C 1.0140(3) 0.4112(3) 0.8139(3) 0.0400(9) Uani 1 1 d .
H219 H 0.9773 0.3831 0.8795 0.048 Uiso 1 1 calc R
C220 C 1.3068(4) 0.4592(3) 0.6431(3) 0.0586(12) Uani 1 1 d .
H22A H 1.3350 0.4099 0.6891 0.088 Uiso 1 1 calc R
H22B H 1.3259 0.5260 0.6322 0.088 Uiso 1 1 calc R
H22C H 1.3380 0.4444 0.5840 0.088 Uiso 1 1 calc R
C1S C 0.7384(4) 0.4320(4) 0.0523(3) 0.0697(14) Uani 1 1 d .
H1S1 H 0.7665 0.3688 0.0388 0.084 Uiso 1 1 calc R
H1S2 H 0.6962 0.4694 0.0124 0.084 Uiso 1 1 calc R
Cl1 Cl 1.46042(15) 0.34306(14) 0.40660(13) 0.0636(7) Uani 0.643(3) 1 d P
Cl1A Cl 0.5657(3) 0.4611(3) 0.6182(2) 0.0757(14) Uani 0.357(3) 1 d P
Cl1S Cl 0.65143(11) 0.40412(11) 0.17413(9) 0.0802(4) Uani 1 1 d .
Cl2S Cl 0.84766(13) 0.50304(10) 0.02339(10) 0.0864(4) Uani 1 1 d .
Fe1 Fe 0.96544(4) 0.09972(4) 0.89179(3) 0.03170(16) Uani 1 1 d .
N1 N 1.0586(2) 0.0783(2) 0.75615(18) 0.0338(7) Uani 1 1 d .
H1C H 1.0546 0.1373 0.7101 0.041 Uiso 1 1 calc R
H1D H 1.1293 0.0663 0.7509 0.041 Uiso 1 1 calc R
N2 N 0.9871(3) 0.1174(2) 0.59643(19) 0.0398(8) Uani 1 1 d .
O3 O 0.8954(2) 0.22489(17) 0.82253(16) 0.0401(6) Uani 1 1 d .
O4 O 0.8417(2) 0.22249(18) 0.97147(16) 0.0404(6) Uani 1 1 d .
C100 C 0.8490(3) -0.0774(3) 1.0282(3) 0.0459(11) Uani 1 1 d .
O2 O 0.8546(3) -0.0081(2) 0.9535(2) 0.0721(11) Uani 1 1 d .
O1 O 0.9153(3) -0.0953(3) 1.0710(3) 0.1041(15) Uani 1 1 d .

loop_
_atom_site_aniso_label
_atom_site_aniso_U_11
_atom_site_aniso_U_22
_atom_site_aniso_U_33
_atom_site_aniso_U_23
_atom_site_aniso_U_13
_atom_site_aniso_U_12
C1 0.060(3) 0.033(2) 0.0365(19) -0.0096(17) -0.0100(19) -0.0096(19)
C2 0.058(3) 0.039(2) 0.0347(19) -0.0175(17) -0.0070(19) -0.011(2)
C3 0.051(3) 0.056(3) 0.0330(19) -0.0166(18) -0.0120(19) -0.010(2)
C4 0.052(3) 0.042(2) 0.0258(17) -0.0040(17) -0.0120(18) -0.0082(19)
C5 0.057(3) 0.063(3) 0.0296(19) -0.0128(19) -0.012(2) -0.011(2)
C6 0.051(3) 0.072(3) 0.032(2) -0.002(2) -0.010(2) -0.007(2)
C7 0.073(4) 0.052(3) 0.051(2) 0.002(2) -0.030(3) -0.024(3)
C8 0.080(4) 0.051(3) 0.060(3) -0.011(2) -0.027(3) -0.020(3)
C9 0.065(3) 0.046(3) 0.039(2) -0.0103(19) -0.014(2) -0.009(2)
C10 0.053(3) 0.066(3) 0.049(2) -0.023(2) -0.009(2) -0.022(2)
C11 0.040(3) 0.070(3) 0.034(2) -0.017(2) -0.0067(19) -0.015(2)
C12 0.057(3) 0.087(4) 0.036(2) -0.016(2) -0.005(2) -0.033(3)
C13 0.042(3) 0.097(4) 0.045(3) 0.004(3) -0.015(2) -0.018(3)
C14 0.053(3) 0.079(4) 0.038(2) -0.001(2) 0.004(2) -0.018(3)
C15 0.056(3) 0.074(3) 0.043(2) -0.020(2) -0.010(2) 0.006(3)
C16 0.053(3) 0.076(3) 0.037(2) -0.021(2) -0.016(2) -0.003(3)
C101 0.028(2) 0.0255(18) 0.0295(16) -0.0038(14) -0.0157(15) -0.0007(15)
C102 0.032(2) 0.033(2) 0.0256(16) -0.0037(15) -0.0118(16) -0.0015(16)
C103 0.038(2) 0.040(2) 0.0314(18) -0.0041(17) -0.0065(17) -0.0072(18)
C104 0.039(3) 0.039(2) 0.044(2) -0.0043(18) -0.0100(19) -0.0171(18)
C105 0.042(2) 0.034(2) 0.040(2) -0.0080(17) -0.0144(18) -0.0123(18)
C106 0.034(2) 0.0289(19) 0.0297(17) -0.0046(15) -0.0177(16) -0.0006(16)
C107 0.035(2) 0.0242(19) 0.0313(17) -0.0051(14) -0.0144(16) -0.0063(15)
C108 0.035(2) 0.030(2) 0.0322(17) -0.0086(15) -0.0184(17) 0.0012(16)
C109 0.031(2) 0.033(2) 0.043(2) -0.0114(17) -0.0139(18) 0.0055(16)
C110 0.046(3) 0.025(2) 0.0334(18) -0.0116(15) -0.0095(18) -0.0014(17)
C111 0.053(3) 0.047(2) 0.036(2) -0.0171(18) -0.020(2) -0.007(2)
C112 0.036(2) 0.046(2) 0.040(2) -0.0135(17) -0.0200(18) -0.0051(18)
C113 0.063(3) 0.054(3) 0.054(2) -0.030(2) -0.012(2) 0.003(2)
C114 0.025(2) 0.041(2) 0.0299(17) -0.0102(16) -0.0101(16) 0.0001(16)
C115 0.042(3) 0.045(2) 0.0335(19) -0.0104(18) -0.0104(18) -0.0033(19)
C116 0.044(3) 0.067(3) 0.0297(19) -0.016(2) -0.0084(18) -0.001(2)
C117 0.035(2) 0.062(3) 0.049(2) -0.031(2) -0.0160(19) 0.009(2)
C118 0.034(2) 0.045(2) 0.050(2) -0.0188(19) -0.0151(19) 0.0000(18)
C119 0.029(2) 0.043(2) 0.0312(17) -0.0097(17) -0.0112(16) -0.0033(17)
C120 0.068(4) 0.079(3) 0.066(3) -0.047(3) -0.024(3) 0.009(3)
C200 0.032(2) 0.028(2) 0.0346(19) -0.0079(16) -0.0070(17) -0.0064(16)
C201 0.039(2) 0.0232(18) 0.0270(16) -0.0088(14) -0.0151(16) 0.0023(16)
C202 0.040(2) 0.036(2) 0.0287(17) -0.0143(16) -0.0132(17) 0.0007(17)
C203 0.039(2) 0.036(2) 0.041(2) -0.0133(17) -0.0161(18) 0.0081(18)
C204 0.055(3) 0.032(2) 0.044(2) -0.0122(18) -0.022(2) 0.0139(19)
C205 0.052(3) 0.029(2) 0.0360(19) -0.0037(16) -0.0171(19) -0.0018(19)
C206 0.044(2) 0.029(2) 0.0289(17) -0.0077(15) -0.0147(17) -0.0017(17)
C207 0.031(2) 0.036(2) 0.0342(18) -0.0127(16) -0.0144(17) 0.0019(16)
C208 0.030(2) 0.041(2) 0.0397(19) -0.0134(17) -0.0150(17) -0.0018(17)
C209 0.039(3) 0.036(2) 0.060(2) -0.0133(19) -0.023(2) 0.0005(19)
C210 0.024(2) 0.044(2) 0.054(2) -0.002(2) -0.0123(19) -0.0041(18)
C211 0.031(2) 0.060(3) 0.037(2) -0.0121(19) -0.0121(18) 0.002(2)
C212 0.033(2) 0.047(2) 0.041(2) -0.0186(18) -0.0113(18) -0.0003(18)
C213 0.042(3) 0.060(3) 0.090(4) 0.002(3) -0.001(3) -0.007(2)
C214 0.044(2) 0.0204(18) 0.0300(17) -0.0049(14) -0.0121(17) -0.0027(16)
C215 0.048(3) 0.040(2) 0.0331(19) -0.0100(17) -0.0134(19) -0.0059(19)
C216 0.049(3) 0.044(2) 0.0305(18) -0.0074(17) -0.0088(19) -0.007(2)
C217 0.045(3) 0.034(2) 0.043(2) -0.0122(18) -0.0125(19) -0.0018(18)
C218 0.051(3) 0.039(2) 0.038(2) -0.0052(17) -0.017(2) -0.0032(19)
C219 0.042(3) 0.037(2) 0.0316(18) -0.0018(16) -0.0112(18) -0.0074(18)
C220 0.046(3) 0.065(3) 0.054(2) -0.016(2) -0.012(2) -0.003(2)
C1S 0.087(4) 0.080(4) 0.066(3) -0.042(3) -0.049(3) 0.026(3)
Cl1 0.0479(12) 0.0753(14) 0.0675(12) -0.0218(10) -0.0176(9) -0.0138(9)
Cl1A 0.046(2) 0.091(3) 0.064(2) 0.0049(18) -0.0175(17) -0.0114(19)
Cl1S 0.0658(9) 0.1003(10) 0.0792(8) -0.0404(8) -0.0285(7) 0.0131(7)
Cl2S 0.0996(12) 0.0524(8) 0.0926(9) -0.0235(7) -0.0239(8) 0.0031(7)
Fe1 0.0361(3) 0.0270(3) 0.0255(2) -0.0061(2) -0.0064(2) -0.0035(2)
N1 0.0348(19) 0.0324(17) 0.0283(14) -0.0069(13) -0.0094(13) 0.0003(14)
N2 0.044(2) 0.0404(19) 0.0318(15) -0.0103(14) -0.0095(15) -0.0078(16)
O3 0.0449(17) 0.0309(14) 0.0398(13) -0.0157(11) -0.0096(12) 0.0044(12)
O4 0.0388(17) 0.0368(15) 0.0367(14) -0.0031(12) -0.0132(12) -0.0013(12)
C100 0.024(2) 0.061(3) 0.059(3) -0.044(2) 0.004(2) -0.0079(19)
O2 0.086(3) 0.0442(18) 0.0507(17) -0.0208(15) 0.0272(16) -0.0332(17)
O1 0.027(2) 0.192(4) 0.168(4) -0.149(4) -0.036(2) 0.015(2)

loop_
_atom_type_symbol
_atom_type_description
_atom_type_scat_dispersion_real
_atom_type_scat_dispersion_imag
_atom_type_scat_source
C C 0.0033 0.0016 'International Tables Vol C Tables 4.2.6.8 and 6.1.1.4'
H H 0.0000 0.0000 'International Tables Vol C Tables 4.2.6.8 and 6.1.1.4'
N N 0.0061 0.0033 'International Tables Vol C Tables 4.2.6.8 and 6.1.1.4'
O O 0.0106 0.0060 'International Tables Vol C Tables 4.2.6.8 and 6.1.1.4'
Cl Cl 0.1484 0.1585 'International Tables Vol C Tables 4.2.6.8 and 6.1.1.4'
Fe Fe 0.3463 0.8444 'International Tables Vol C Tables 4.2.6.8 and 6.1.1.4'

loop_
_geom_angle_atom_site_label_1
_geom_angle_atom_site_label_2
_geom_angle_atom_site_label_3
_geom_angle
_geom_angle_site_symmetry_1
_geom_angle_site_symmetry_3
N1 C1 C2 111.5(3) . .
N2 C2 C1 111.3(3) . .
N2 C3 C4 111.8(3) . .
C5 C4 C9 117.3(4) . .
C5 C4 C3 122.5(4) . .
C9 C4 C3 120.2(4) . .
C4 C5 C6 121.5(4) . .
C7 C6 C5 119.2(4) . .
C6 C7 C8 120.2(4) . .
C6 C7 Cl1 124.7(4) . .
C8 C7 Cl1 115.1(4) . .
C9 C8 C7 120.0(4) . .
C8 C9 C4 121.7(4) . .
N2 C10 C11 114.0(3) . .
C16 C11 C12 117.6(5) . .
C16 C11 C10 121.0(4) . .
C12 C11 C10 121.4(4) . .
C11 C12 C13 120.7(4) . .
C14 C13 C12 120.5(5) . .
C13 C14 C15 119.3(5) . .
C13 C14 Cl1A 128.4(5) . .
C15 C14 Cl1A 112.2(4) . .
C14 C15 C16 120.7(5) . .
C15 C16 C11 121.1(4) . .
C106 C101 C102 121.1(3) . .
C106 C101 C100 119.0(3) . .
C102 C101 C100 119.9(3) . .
C103 C102 C101 117.8(3) . .
C103 C102 C114 118.4(3) . .
C101 C102 C114 123.7(3) . .
C104 C103 C102 121.3(3) . .
C105 C104 C103 120.0(3) . .
C104 C105 C106 121.2(3) . .
C105 C106 C101 118.5(3) . .
C105 C106 C107 119.0(3) . .
C101 C106 C107 122.3(3) . .
C108 C107 C112 118.0(3) . .
C108 C107 C106 121.5(3) . .
C112 C107 C106 120.4(3) . .
C109 C108 C107 120.8(3) . .
C108 C109 C110 121.2(4) . .
C111 C110 C109 117.7(3) . .
C111 C110 C113 121.5(3) . .
C109 C110 C113 120.8(4) . .
C112 C111 C110 121.5(3) . .
C111 C112 C107 120.8(4) . .
C119 C114 C115 116.9(3) . .
C119 C114 C102 123.8(3) . .
C115 C114 C102 119.3(3) . .
C116 C115 C114 121.4(4) . .
C115 C116 C117 121.1(3) . .
C118 C117 C116 117.8(3) . .
C118 C117 C120 121.2(4) . .
C116 C117 C120 121.0(4) . .
C119 C118 C117 121.5(4) . .
C118 C119 C114 121.4(3) . .
O4 C200 O3 121.7(3) . .
O4 C200 C201 122.0(3) . .
O3 C200 C201 116.3(3) . .
C202 C201 C206 121.1(3) . .
C202 C201 C200 119.9(3) . .
C206 C201 C200 119.0(3) . .
C203 C202 C201 119.0(3) . .
C203 C202 C207 117.9(3) . .
C201 C202 C207 123.0(3) . .
C204 C203 C202 120.2(4) . .
C205 C204 C203 120.3(4) . .
C204 C205 C206 121.8(3) . .
C205 C206 C201 117.6(4) . .
C205 C206 C214 120.3(3) . .
C201 C206 C214 122.1(3) . .
C212 C207 C208 118.3(3) . .
C212 C207 C202 119.7(3) . .
C208 C207 C202 122.0(3) . .
C207 C208 C209 120.1(4) . .
C208 C209 C210 121.5(4) . .
C211 C210 C209 117.6(3) . .
C211 C210 C213 121.0(4) . .
C209 C210 C213 121.4(4) . .
C212 C211 C210 121.2(4) . .
C211 C212 C207 121.4(4) . .
C219 C214 C215 116.9(4) . .
C219 C214 C206 121.5(3) . .
C215 C214 C206 121.7(3) . .
C216 C215 C214 121.2(4) . .
C215 C216 C217 122.1(3) . .
C216 C217 C218 117.1(4) . .
C216 C217 C220 122.8(3) . .
C218 C217 C220 120.1(4) . .
C219 C218 C217 120.7(4) . .
C218 C219 C214 122.1(3) . .
Cl2S C1S Cl1S 112.2(2) . .
O1 Fe1 O3 126.29(16) 2_757 .
O1 Fe1 O2 124.79(19) 2_757 .
O3 Fe1 O2 105.66(14) . .
O1 Fe1 N1 97.69(14) 2_757 .
O3 Fe1 N1 87.69(11) . .
O2 Fe1 N1 102.11(11) . .
O1 Fe1 O4 97.76(11) 2_757 .
O3 Fe1 O4 57.29(9) . .
O2 Fe1 O4 95.16(11) . .
N1 Fe1 O4 144.17(10) . .
O1 Fe1 Fe1 51.38(15) 2_757 2_757
O3 Fe1 Fe1 157.25(7) . 2_757
O2 Fe1 Fe1 73.57(12) . 2_757
N1 Fe1 Fe1 114.89(8) . 2_757
O4 Fe1 Fe1 99.97(6) . 2_757
C1 N1 Fe1 118.2(2) . .
C2 N2 C3 112.3(3) . .
C2 N2 C10 111.4(3) . .
C3 N2 C10 110.6(3) . .
C200 O3 Fe1 101.5(2) . .
C200 O4 Fe1 79.4(2) . .
O2 C100 O1 125.5(4) . .
O2 C100 C101 118.5(4) . .
O1 C100 C101 116.0(4) . .
C100 O2 Fe1 122.2(3) . .
C100 O1 Fe1 166.6(4) . 2_757

loop_
_geom_bond_atom_site_label_1
_geom_bond_atom_site_label_2
_geom_bond_distance
_geom_bond_site_symmetry_2
C1 N1 1.482(4) .
C1 C2 1.519(5) .
C2 N2 1.463(5) .
C3 N2 1.468(4) .
C3 C4 1.502(5) .
C4 C5 1.385(6) .
C4 C9 1.394(5) .
C5 C6 1.401(6) .
C6 C7 1.373(6) .
C7 C8 1.382(7) .
C7 Cl1 1.707(5) .
C8 C9 1.369(6) .
C10 N2 1.468(5) .
C10 C11 1.513(6) .
C11 C16 1.387(6) .
C11 C12 1.387(6) .
C12 C13 1.389(7) .
C13 C14 1.362(7) .
C14 C15 1.371(7) .
C14 Cl1A 1.665(7) .
C15 C16 1.376(6) .
C101 C106 1.400(4) .
C101 C102 1.408(5) .
C101 C100 1.497(5) .
C102 C103 1.400(5) .
C102 C114 1.490(5) .
C103 C104 1.380(5) .
C104 C105 1.375(5) .
C105 C106 1.394(5) .
C106 C107 1.496(5) .
C107 C108 1.385(5) .
C107 C112 1.390(5) .
C108 C109 1.383(5) .
C109 C110 1.387(5) .
C110 C111 1.379(5) .
C110 C113 1.509(5) .
C111 C112 1.378(5) .
C114 C119 1.391(5) .
C114 C115 1.395(5) .
C115 C116 1.378(5) .
C116 C117 1.385(6) .
C117 C118 1.378(5) .
C117 C120 1.529(5) .
C118 C119 1.377(5) .
C200 O4 1.246(4) .
C200 O3 1.277(4) .
C200 C201 1.497(5) .
C201 C202 1.399(5) .
C201 C206 1.412(5) .
C202 C203 1.397(5) .
C202 C207 1.490(5) .
C203 C204 1.383(5) .
C204 C205 1.374(5) .
C205 C206 1.393(5) .
C206 C214 1.478(5) .
C207 C212 1.383(5) .
C207 C208 1.384(5) .
C208 C209 1.388(5) .
C209 C210 1.392(6) .
C210 C211 1.380(6) .
C210 C213 1.517(5) .
C211 C212 1.375(5) .
C214 C219 1.392(5) .
C214 C215 1.392(5) .
C215 C216 1.371(5) .
C216 C217 1.392(5) .
C217 C218 1.393(5) .
C217 C220 1.495(6) .
C218 C219 1.382(5) .
C1S Cl2S 1.736(5) .
C1S Cl1S 1.770(5) .
Fe1 O1 1.897(3) 2_757
Fe1 O3 2.005(3) .
Fe1 O2 2.013(3) .
Fe1 N1 2.143(3) .
Fe1 O4 2.503(3) .
Fe1 Fe1 3.9189(17) 2_757
C100 O2 1.226(5) .
C100 O1 1.266(5) .
O1 Fe1 1.897(3) 2_757
